data_7021267
loop_
_publ_author_name
'Milek, Magdalena'
'Witt, Alexander'
'Streb, Carsten'
'Heinemann, Frank W'
'Khusniyarov, Marat M'

_publ_section_title
;
 Tetraanionic N2O2-coordinating ligands as potential building blocks for
 supramolecular magnetic networks.
;
_journal_issue 15
_journal_name_full 'Dalton transactions (Cambridge, England : 2003)'
_journal_page_first 5237
_journal_page_last 5241
_journal_paper_doi 10.1039/c3dt50177a
_journal_volume 42
_journal_year 2013
_chemical_formula_moiety 'C26 H28 N2 O6 S2'
_chemical_formula_sum 'C26 H28 N2 O6 S2'
_chemical_formula_weight 528.62
_space_group_IT_number 14
_symmetry_cell_setting monoclinic
_symmetry_Int_Tables_number 14
_symmetry_space_group_name_Hall '-P 2yn'
_symmetry_space_group_name_H-M 'P 1 21/n 1'
_atom_sites_solution_hydrogens geom
_atom_sites_solution_primary direct
_atom_sites_solution_secondary difmap
_audit_creation_method SHELXL-97
_cell_angle_alpha 90.00
_cell_angle_beta 95.240(11)
_cell_angle_gamma 90.00
_cell_formula_units_Z 4
_cell_length_a 8.2852(8)
_cell_length_b 11.1495(18)
_cell_length_c 27.839(3)
_cell_measurement_reflns_used 287
_cell_measurement_temperature 150(2)
_cell_measurement_theta_max 23.1
_cell_measurement_theta_min 3.1
_cell_volume 2560.9(6)
_computing_cell_refinement 'Kappa-Nonius SUPERGUI'
_computing_data_collection 'Kappa-Nonius SUPERGUI'
_computing_data_reduction 'Kappa-Nonius SUPERGUI'
_computing_molecular_graphics ORTEP-3
_computing_publication_material WINGX
_computing_structure_refinement 'SHELXL-97 (Sheldrick, 2008)'
_computing_structure_solution SHELXS-97
_diffrn_ambient_temperature 150(2)
_diffrn_measured_fraction_theta_full 0.998
_diffrn_measured_fraction_theta_max 0.998
_diffrn_measurement_device_type 'Kappa Nonius CCD'
_diffrn_measurement_method 'Omega and phi scans'
_diffrn_radiation_monochromator graphite
_diffrn_radiation_type MoK\a
_diffrn_radiation_wavelength 0.71073
_diffrn_reflns_av_R_equivalents 0.0799
_diffrn_reflns_av_sigmaI/netI 0.0442
_diffrn_reflns_limit_h_max 10
_diffrn_reflns_limit_h_min -10
_diffrn_reflns_limit_k_max 13
_diffrn_reflns_limit_k_min -13
_diffrn_reflns_limit_l_max 34
_diffrn_reflns_limit_l_min -34
_diffrn_reflns_number 41449
_diffrn_reflns_theta_full 26.37
_diffrn_reflns_theta_max 26.37
_diffrn_reflns_theta_min 3.46
_diffrn_source 'fine-focus sealed tube'
_exptl_absorpt_coefficient_mu 0.252
_exptl_absorpt_correction_T_max 0.971
_exptl_absorpt_correction_T_min 0.946
_exptl_absorpt_correction_type numerical
_exptl_absorpt_process_details SADABS
_exptl_crystal_colour colourless
_exptl_crystal_density_diffrn 1.371
_exptl_crystal_density_method 'not measured'
_exptl_crystal_description block
_exptl_crystal_F_000 1112
_exptl_crystal_size_max 0.20
_exptl_crystal_size_mid 0.16
_exptl_crystal_size_min 0.15
_refine_diff_density_max 0.596
_refine_diff_density_min -0.525
_refine_diff_density_rms 0.073
_refine_ls_goodness_of_fit_ref 1.017
_refine_ls_hydrogen_treatment constr
_refine_ls_matrix_type full
_refine_ls_number_parameters 325
_refine_ls_number_reflns 5223
_refine_ls_number_restraints 0
_refine_ls_restrained_S_all 1.017
_refine_ls_R_factor_all 0.0795
_refine_ls_R_factor_gt 0.0535
_refine_ls_shift/su_max 0.000
_refine_ls_shift/su_mean 0.000
_refine_ls_structure_factor_coef Fsqd
_refine_ls_weighting_details 'calc w=1/[\s^2^(Fo^2^)+(0.0697P)^2^+4.0086P] where P=(Fo^2^+2Fc^2^)/3'
_refine_ls_weighting_scheme calc
_refine_ls_wR_factor_gt 0.1316
_refine_ls_wR_factor_ref 0.1453
_reflns_number_gt 3919
_reflns_number_total 5223
_reflns_threshold_expression >2\s(I)
_cod_data_source_file c3dt50177a.txt
_cod_data_source_block AW1001_revised_p21n
_cod_depositor_comments 'Adding full bibliography for 7021267--7021270.cif.'
_cod_original_sg_symbol_H-M 'P 21/n'
_cod_database_code 7021267

loop_
_symmetry_equiv_pos_as_xyz
'x, y, z'
'-x+1/2, y+1/2, -z+1/2'
'-x, -y, -z'
'x-1/2, -y-1/2, z-1/2'

loop_
_atom_site_label
_atom_site_type_symbol
_atom_site_fract_x
_atom_site_fract_y
_atom_site_fract_z
_atom_site_U_iso_or_equiv
_atom_site_adp_type
_atom_site_occupancy
_atom_site_symmetry_multiplicity
_atom_site_calc_flag
_atom_site_refinement_flags
S1 S 0.31023(9) 0.04245(7) 0.18469(3) 0.02226(19) Uani 1 1 d .
S2 S 0.79632(9) 0.32959(7) 0.22601(3) 0.02225(19) Uani 1 1 d .
O6 O 0.0919(2) 0.68183(18) 0.01020(8) 0.0247(5) Uani 1 1 d .
O3 O 0.1404(2) 0.89755(17) -0.02834(7) 0.0222(5) Uani 1 1 d .
N1 N 0.3652(3) 0.6602(2) 0.02901(8) 0.0158(5) Uani 1 1 d .
H1 H 0.4574 0.6939 0.0263 0.019 Uiso 1 1 calc R
O2 O 0.2920(2) 0.28695(18) -0.05258(7) 0.0208(4) Uani 1 1 d .
N2 N 0.2046(3) 0.4604(2) -0.01872(8) 0.0155(5) Uani 1 1 d .
H2 H 0.1479 0.5241 -0.0248 0.019 Uiso 1 1 calc R
O5 O 0.0233(3) 0.50680(19) -0.10219(7) 0.0263(5) Uani 1 1 d .
O1 O 0.1296(2) 0.34461(19) -0.13643(7) 0.0241(5) Uani 1 1 d .
O4 O 0.4022(3) 0.89058(19) 0.00245(8) 0.0301(5) Uani 1 1 d .
C26 C 0.2122(3) 0.3790(2) -0.05423(10) 0.0159(6) Uani 1 1 d .
C5 C 0.2850(3) 0.4467(2) 0.02810(9) 0.0159(6) Uani 1 1 d .
C2 C 0.4619(3) 0.4170(3) 0.11831(10) 0.0170(6) Uani 1 1 d .
C3 C 0.4532(3) 0.5284(3) 0.09569(10) 0.0173(6) Uani 1 1 d .
H3 H 0.5073 0.5933 0.1107 0.021 Uiso 1 1 calc R
C7 C 0.3609(3) 0.2021(3) 0.12200(10) 0.0170(6) Uani 1 1 d .
C25 C 0.1081(3) 0.4193(3) -0.10034(10) 0.0190(6) Uani 1 1 d .
C1 C 0.3710(3) 0.3204(2) 0.09687(10) 0.0172(6) Uani 1 1 d .
C4 C 0.3650(3) 0.5451(2) 0.05095(10) 0.0159(6) Uani 1 1 d .
C19 C 0.2307(3) 0.7200(2) 0.01215(9) 0.0166(6) Uani 1 1 d .
C13 C 0.7012(3) 0.3263(3) 0.16778(10) 0.0185(6) Uani 1 1 d .
C14 C 0.5709(3) 0.4022(2) 0.16381(9) 0.0175(6) Uani 1 1 d .
C6 C 0.2860(3) 0.3365(3) 0.05192(10) 0.0180(6) Uani 1 1 d .
H6 H 0.2285 0.2724 0.0374 0.022 Uiso 1 1 calc R
C8 C 0.2973(3) 0.1907(3) 0.16536(10) 0.0194(6) Uani 1 1 d .
C12 C 0.2195(4) 0.2841(3) 0.19396(11) 0.0272(7) Uani 1 1 d .
H12A H 0.1865 0.2489 0.2230 0.041 Uiso 1 1 calc R
H12B H 0.1264 0.3161 0.1752 0.041 Uiso 1 1 calc R
H12C H 0.2956 0.3475 0.2021 0.041 Uiso 1 1 calc R
C20 C 0.2694(3) 0.8467(2) -0.00524(9) 0.0164(6) Uani 1 1 d .
C15 C 0.5515(3) 0.4652(3) 0.20777(10) 0.0217(6) Uani 1 1 d .
H15 H 0.4700 0.5214 0.2107 0.026 Uiso 1 1 calc R
C21 C 0.1610(4) 1.0202(3) -0.04559(12) 0.0280(7) Uani 1 1 d .
H21A H 0.2606 1.0267 -0.0612 0.034 Uiso 1 1 calc R
H21B H 0.1660 1.0761 -0.0188 0.034 Uiso 1 1 calc R
C10 C 0.3993(3) -0.0047(3) 0.13410(10) 0.0206(6) Uani 1 1 d .
C16 C 0.6626(4) 0.4358(3) 0.24470(10) 0.0227(6) Uani 1 1 d .
C9 C 0.4159(3) 0.0900(3) 0.10429(10) 0.0191(6) Uani 1 1 d .
H9 H 0.4594 0.0827 0.0748 0.023 Uiso 1 1 calc R
C18 C 0.7685(4) 0.2523(3) 0.12928(10) 0.0235(6) Uani 1 1 d .
H18A H 0.8610 0.2082 0.1430 0.035 Uiso 1 1 calc R
H18B H 0.8005 0.3041 0.1043 0.035 Uiso 1 1 calc R
H18C H 0.6871 0.1974 0.1159 0.035 Uiso 1 1 calc R
C24 C 0.0363(4) 0.3734(3) -0.18233(10) 0.0275(7) Uani 1 1 d .
H24A H 0.0877 0.3371 -0.2087 0.033 Uiso 1 1 calc R
H24B H 0.0347 0.4596 -0.1871 0.033 Uiso 1 1 calc R
C11 C 0.4438(4) -0.1338(3) 0.12802(12) 0.0292(7) Uani 1 1 d .
H11A H 0.4172 -0.1787 0.1556 0.044 Uiso 1 1 calc R
H11B H 0.5580 -0.1400 0.1250 0.044 Uiso 1 1 calc R
H11C H 0.3848 -0.1653 0.0995 0.044 Uiso 1 1 calc R
C22 C 0.0184(4) 1.0478(3) -0.08069(11) 0.0297(7) Uani 1 1 d .
H22A H 0.0282 1.1279 -0.0927 0.045 Uiso 1 1 calc R
H22B H -0.0793 1.0412 -0.0648 0.045 Uiso 1 1 calc R
H22C H 0.0149 0.9920 -0.1070 0.045 Uiso 1 1 calc R
C23 C -0.1342(4) 0.3277(4) -0.18243(12) 0.0398(9) Uani 1 1 d .
H23A H -0.1937 0.3470 -0.2126 0.060 Uiso 1 1 calc R
H23B H -0.1854 0.3646 -0.1566 0.060 Uiso 1 1 calc R
H23C H -0.1325 0.2423 -0.1781 0.060 Uiso 1 1 calc R
C17 C 0.6792(4) 0.4808(3) 0.29567(11) 0.0342(8) Uani 1 1 d .
H17A H 0.7704 0.4428 0.3132 0.051 Uiso 1 1 calc R
H17B H 0.5825 0.4622 0.3107 0.051 Uiso 1 1 calc R
H17C H 0.6952 0.5660 0.2957 0.051 Uiso 1 1 calc R

loop_
_atom_site_aniso_label
_atom_site_aniso_U_11
_atom_site_aniso_U_22
_atom_site_aniso_U_33
_atom_site_aniso_U_23
_atom_site_aniso_U_13
_atom_site_aniso_U_12
S1 0.0271(4) 0.0206(4) 0.0194(4) 0.0053(3) 0.0040(3) -0.0012(3)
S2 0.0198(4) 0.0290(4) 0.0174(3) 0.0008(3) -0.0015(3) 0.0036(3)
O6 0.0140(10) 0.0185(11) 0.0418(13) 0.0058(9) 0.0029(9) -0.0012(8)
O3 0.0194(10) 0.0172(11) 0.0295(11) 0.0056(9) 0.0002(9) -0.0001(8)
N1 0.0151(11) 0.0126(11) 0.0196(11) 0.0025(9) 0.0004(9) -0.0031(9)
O2 0.0187(10) 0.0197(11) 0.0234(10) 0.0003(8) -0.0010(8) 0.0015(8)
N2 0.0146(11) 0.0137(11) 0.0177(11) 0.0030(9) -0.0010(9) 0.0009(9)
O5 0.0289(11) 0.0253(12) 0.0237(11) 0.0031(9) -0.0034(9) 0.0061(10)
O1 0.0267(11) 0.0280(12) 0.0170(10) -0.0018(9) -0.0014(8) 0.0032(9)
O4 0.0222(11) 0.0239(12) 0.0429(13) 0.0109(10) -0.0051(10) -0.0079(9)
C26 0.0125(13) 0.0161(14) 0.0189(13) 0.0042(11) 0.0006(10) -0.0053(11)
C5 0.0130(13) 0.0183(14) 0.0162(13) 0.0015(11) 0.0001(10) 0.0003(11)
C2 0.0152(13) 0.0207(14) 0.0151(13) -0.0001(11) 0.0017(10) 0.0015(11)
C3 0.0151(13) 0.0172(14) 0.0195(14) -0.0034(11) 0.0010(11) -0.0012(11)
C7 0.0151(13) 0.0181(14) 0.0172(13) 0.0025(11) -0.0022(11) -0.0011(11)
C25 0.0162(14) 0.0204(15) 0.0202(14) 0.0020(11) 0.0001(11) -0.0032(12)
C1 0.0169(13) 0.0162(14) 0.0187(13) 0.0019(11) 0.0028(11) 0.0000(11)
C4 0.0151(13) 0.0133(13) 0.0197(13) 0.0012(11) 0.0036(11) 0.0017(11)
C19 0.0161(14) 0.0173(14) 0.0162(13) -0.0014(11) 0.0015(11) -0.0009(11)
C13 0.0188(14) 0.0189(14) 0.0174(13) 0.0010(11) -0.0002(11) -0.0032(11)
C14 0.0203(14) 0.0156(14) 0.0164(13) 0.0001(11) 0.0018(11) -0.0031(11)
C6 0.0162(13) 0.0179(14) 0.0196(14) -0.0008(11) 0.0011(11) -0.0027(11)
C8 0.0188(14) 0.0197(15) 0.0193(14) 0.0030(11) 0.0000(11) -0.0008(12)
C12 0.0290(17) 0.0267(17) 0.0271(16) 0.0029(13) 0.0086(13) 0.0039(13)
C20 0.0167(14) 0.0167(14) 0.0160(13) -0.0006(11) 0.0027(11) 0.0002(11)
C15 0.0181(14) 0.0241(16) 0.0226(15) -0.0039(12) 0.0005(11) 0.0017(12)
C21 0.0301(17) 0.0167(16) 0.0369(18) 0.0101(13) 0.0011(14) -0.0009(13)
C10 0.0214(14) 0.0182(14) 0.0215(14) 0.0010(12) -0.0006(11) -0.0017(12)
C16 0.0222(15) 0.0275(17) 0.0184(14) -0.0036(12) 0.0018(12) -0.0003(13)
C9 0.0211(14) 0.0183(14) 0.0180(14) -0.0005(11) 0.0022(11) -0.0047(12)
C18 0.0230(15) 0.0265(16) 0.0211(14) -0.0012(12) 0.0025(12) 0.0007(13)
C24 0.0351(18) 0.0332(18) 0.0137(14) 0.0006(13) -0.0007(12) -0.0010(15)
C11 0.0376(18) 0.0193(16) 0.0313(17) 0.0024(13) 0.0068(14) -0.0005(14)
C22 0.0358(18) 0.0270(17) 0.0263(16) 0.0062(13) 0.0036(14) 0.0041(15)
C23 0.038(2) 0.053(2) 0.0272(17) 0.0004(16) -0.0071(15) -0.0059(18)
C17 0.0328(18) 0.047(2) 0.0221(16) -0.0100(15) -0.0018(14) 0.0031(16)

loop_
_atom_type_symbol
_atom_type_description
_atom_type_scat_dispersion_real
_atom_type_scat_dispersion_imag
_atom_type_scat_source
C C 0.0033 0.0016 'International Tables Vol C Tables 4.2.6.8 and 6.1.1.4'
H H 0.0000 0.0000 'International Tables Vol C Tables 4.2.6.8 and 6.1.1.4'
N N 0.0061 0.0033 'International Tables Vol C Tables 4.2.6.8 and 6.1.1.4'
O O 0.0106 0.0060 'International Tables Vol C Tables 4.2.6.8 and 6.1.1.4'
S S 0.1246 0.1234 'International Tables Vol C Tables 4.2.6.8 and 6.1.1.4'

loop_
_geom_angle_atom_site_label_1
_geom_angle_atom_site_label_2
_geom_angle_atom_site_label_3
_geom_angle
C10 S1 C8 93.20(14)
C16 S2 C13 92.68(14)
C20 O3 C21 116.5(2)
C19 N1 C4 124.3(2)
C19 N1 H1 117.9
C4 N1 H1 117.9
C26 N2 C5 123.6(2)
C26 N2 H2 118.2
C5 N2 H2 118.2
C25 O1 C24 115.1(2)
O2 C26 N2 126.9(2)
O2 C26 C25 122.4(2)
N2 C26 C25 110.7(2)
C6 C5 C4 119.4(2)
C6 C5 N2 120.9(2)
C4 C5 N2 119.7(2)
C3 C2 C1 119.0(2)
C3 C2 C14 119.0(2)
C1 C2 C14 122.0(2)
C2 C3 C4 121.6(3)
C2 C3 H3 119.2
C4 C3 H3 119.2
C8 C7 C9 112.5(3)
C8 C7 C1 122.5(3)
C9 C7 C1 125.0(2)
O5 C25 O1 126.5(3)
O5 C25 C26 123.5(3)
O1 C25 C26 110.0(2)
C6 C1 C2 119.2(3)
C6 C1 C7 119.2(2)
C2 C1 C7 121.5(2)
C3 C4 C5 119.1(2)
C3 C4 N1 118.8(2)
C5 C4 N1 122.0(2)
O6 C19 N1 126.1(3)
O6 C19 C20 121.9(2)
N1 C19 C20 112.0(2)
C14 C13 C18 128.7(3)
C14 C13 S2 110.5(2)
C18 C13 S2 120.8(2)
C13 C14 C15 112.6(2)
C13 C14 C2 123.2(2)
C15 C14 C2 124.2(3)
C1 C6 C5 121.4(3)
C1 C6 H6 119.3
C5 C6 H6 119.3
C7 C8 C12 128.8(3)
C7 C8 S1 110.1(2)
C12 C8 S1 121.1(2)
C8 C12 H12A 109.5
C8 C12 H12B 109.5
H12A C12 H12B 109.5
C8 C12 H12C 109.5
H12A C12 H12C 109.5
H12B C12 H12C 109.5
O4 C20 O3 126.6(3)
O4 C20 C19 122.0(2)
O3 C20 C19 111.4(2)
C16 C15 C14 114.1(3)
C16 C15 H15 123.0
C14 C15 H15 123.0
O3 C21 C22 107.3(2)
O3 C21 H21A 110.2
C22 C21 H21A 110.2
O3 C21 H21B 110.2
C22 C21 H21B 110.2
H21A C21 H21B 108.5
C9 C10 C11 129.6(3)
C9 C10 S1 109.6(2)
C11 C10 S1 120.7(2)
C15 C16 C17 129.4(3)
C15 C16 S2 110.2(2)
C17 C16 S2 120.4(2)
C10 C9 C7 114.5(3)
C10 C9 H9 122.8
C7 C9 H9 122.8
C13 C18 H18A 109.5
C13 C18 H18B 109.5
H18A C18 H18B 109.5
C13 C18 H18C 109.5
H18A C18 H18C 109.5
H18B C18 H18C 109.5
O1 C24 C23 110.4(2)
O1 C24 H24A 109.6
C23 C24 H24A 109.6
O1 C24 H24B 109.6
C23 C24 H24B 109.6
H24A C24 H24B 108.1
C10 C11 H11A 109.5
C10 C11 H11B 109.5
H11A C11 H11B 109.5
C10 C11 H11C 109.5
H11A C11 H11C 109.5
H11B C11 H11C 109.5
C21 C22 H22A 109.5
C21 C22 H22B 109.5
H22A C22 H22B 109.5
C21 C22 H22C 109.5
H22A C22 H22C 109.5
H22B C22 H22C 109.5
C24 C23 H23A 109.5
C24 C23 H23B 109.5
H23A C23 H23B 109.5
C24 C23 H23C 109.5
H23A C23 H23C 109.5
H23B C23 H23C 109.5
C16 C17 H17A 109.5
C16 C17 H17B 109.5
H17A C17 H17B 109.5
C16 C17 H17C 109.5
H17A C17 H17C 109.5
H17B C17 H17C 109.5

loop_
_geom_bond_atom_site_label_1
_geom_bond_atom_site_label_2
_geom_bond_distance
S1 C10 1.730(3)
S1 C8 1.739(3)
S2 C16 1.734(3)
S2 C13 1.737(3)
O6 C19 1.223(3)
O3 C20 1.323(3)
O3 C21 1.464(3)
N1 C19 1.346(3)
N1 C4 1.421(3)
N1 H1 0.8600
O2 C26 1.219(3)
N2 C26 1.348(4)
N2 C5 1.417(3)
N2 H2 0.8600
O5 C25 1.201(4)
O1 C25 1.330(3)
O1 C24 1.467(3)
O4 C20 1.205(3)
C26 C25 1.547(4)
C5 C6 1.396(4)
C5 C4 1.404(4)
C2 C3 1.392(4)
C2 C1 1.415(4)
C2 C14 1.496(4)
C3 C4 1.398(4)
C3 H3 0.9300
C7 C8 1.366(4)
C7 C9 1.434(4)
C7 C1 1.499(4)
C1 C6 1.390(4)
C19 C20 1.537(4)
C13 C14 1.368(4)
C13 C18 1.499(4)
C14 C15 1.433(4)
C6 H6 0.9300
C8 C12 1.492(4)
C12 H12A 0.9600
C12 H12B 0.9600
C12 H12C 0.9600
C15 C16 1.356(4)
C15 H15 0.9300
C21 C22 1.494(4)
C21 H21A 0.9700
C21 H21B 0.9700
C10 C9 1.357(4)
C10 C11 1.499(4)
C16 C17 1.499(4)
C9 H9 0.9300
C18 H18A 0.9600
C18 H18B 0.9600
C18 H18C 0.9600
C24 C23 1.501(5)
C24 H24A 0.9700
C24 H24B 0.9700
C11 H11A 0.9600
C11 H11B 0.9600
C11 H11C 0.9600
C22 H22A 0.9600
C22 H22B 0.9600
C22 H22C 0.9600
C23 H23A 0.9600
C23 H23B 0.9600
C23 H23C 0.9600
C17 H17A 0.9600
C17 H17B 0.9600
C17 H17C 0.9600
